data_4328849
loop_
_publ_author_name
'Allen Bowden'
'Simon J. Coles'
'Mateusz B. Pitak'
'Andrew W. G. Platt'

_publ_section_title
;
 Complexes of Lanthanide Nitrates with Tri Tert Butylphosphine Oxide
;
_journal_name_full 'Inorganic Chemistry'
_journal_page_first 4379
_journal_page_last 4389
_journal_paper_doi 10.1021/ic300142r
_journal_volume 51
_journal_year 2012
_chemical_formula_moiety 'C32 H72 Er1.33 N4 O14.67 P2.67'
_chemical_formula_sum 'C32 H72 Er1.33 N4 O14.67 P2.67'
_chemical_formula_weight 1053.20
_chemical_name_common Er
_chemical_name_systematic
;
 ?
;
_space_group_IT_number 146
_symmetry_cell_setting trigonal
_symmetry_space_group_name_Hall 'R 3'
_symmetry_space_group_name_H-M 'R 3 :H'
_atom_sites_solution_hydrogens geom
_atom_sites_solution_primary direct
_atom_sites_solution_secondary difmap
_audit_creation_method SHELXL-97
_cell_angle_alpha 90.00
_cell_angle_beta 90.00
_cell_angle_gamma 120.00
_cell_formula_units_Z 9
_cell_length_a 28.2812(4)
_cell_length_b 28.2812(4)
_cell_length_c 15.0594(4)
_cell_measurement_reflns_used 24280
_cell_measurement_temperature 120(2)
_cell_measurement_theta_max 27.48
_cell_measurement_theta_min 2.91
_cell_volume 10431.2(3)
_computing_cell_refinement 'DENZO (Otwinowski & Minor, 1997) & COLLECT (Hooft, R.W.W., 1998)'
_computing_data_collection 'COLLECT (Hooft, R.W.W., 1998)'
_computing_data_reduction 'DENZO (Otwinowski & Minor, 1997) & COLLECT (Hooft, R.W.W., 1998)'
_computing_structure_refinement 'SHELXL-97 (Sheldrick, 2008)'
_computing_structure_solution 'SHELXL-97 (Sheldrick, 2008)'
_diffrn_ambient_temperature 120(2)
_diffrn_detector_area_resol_mean 9.091
_diffrn_measured_fraction_theta_full 0.997
_diffrn_measured_fraction_theta_max 0.997
_diffrn_measurement_device_type 'Bruker-Nonius Roper CCD camera on \k-goniostat'
_diffrn_measurement_method '\f & \w scans'
_diffrn_radiation_monochromator graphite
_diffrn_radiation_source 'Bruker-Nonius FR591 rotating anode'
_diffrn_radiation_type MoK\a
_diffrn_radiation_wavelength 0.71073
_diffrn_reflns_av_R_equivalents 0.0466
_diffrn_reflns_av_sigmaI/netI 0.0638
_diffrn_reflns_limit_h_max 36
_diffrn_reflns_limit_h_min -36
_diffrn_reflns_limit_k_max 31
_diffrn_reflns_limit_k_min -36
_diffrn_reflns_limit_l_max 19
_diffrn_reflns_limit_l_min -19
_diffrn_reflns_number 27280
_diffrn_reflns_theta_full 27.50
_diffrn_reflns_theta_max 27.50
_diffrn_reflns_theta_min 3.18
_exptl_absorpt_coefficient_mu 2.559
_exptl_absorpt_correction_T_max 0.8215
_exptl_absorpt_correction_T_min 0.6559
_exptl_absorpt_correction_type multi-scan
_exptl_absorpt_process_details 'SADABS 2007/2 (Sheldrick, G.M., 2007)'
_exptl_crystal_colour colourless
_exptl_crystal_density_diffrn 1.509
_exptl_crystal_description block
_exptl_crystal_F_000 4860
_exptl_crystal_size_max 0.18
_exptl_crystal_size_mid 0.13
_exptl_crystal_size_min 0.08
_refine_diff_density_max 1.008
_refine_diff_density_min -0.854
_refine_diff_density_rms 0.097
_refine_ls_abs_structure_details 'Flack H D (1983), Acta Cryst. A39, 876-881'
_refine_ls_abs_structure_Flack 0.471(5)
_refine_ls_extinction_method none
_refine_ls_goodness_of_fit_ref 1.022
_refine_ls_hydrogen_treatment constr
_refine_ls_matrix_type full
_refine_ls_number_parameters 518
_refine_ls_number_reflns 10577
_refine_ls_number_restraints 1
_refine_ls_restrained_S_all 1.021
_refine_ls_R_factor_all 0.0379
_refine_ls_R_factor_gt 0.0324
_refine_ls_shift/su_max 0.004
_refine_ls_shift/su_mean 0.000
_refine_ls_structure_factor_coef Fsqd
_refine_ls_weighting_details 'calc w=1/[\s^2^(Fo^2^)+(0.0000P)^2^+16.5578P] where P=(Fo^2^+2Fc^2^)/3'
_refine_ls_weighting_scheme calc
_refine_ls_wR_factor_gt 0.0566
_refine_ls_wR_factor_ref 0.0587
_reflns_number_gt 9846
_reflns_number_total 10577
_reflns_threshold_expression >2\s(I)
_cod_data_source_file ic300142r_si_001_5.cif
_cod_data_source_block Er
_cod_original_sg_symbol_Hall 'R 3 '
_cod_original_sg_symbol_H-M 'R 3'
_cod_database_code 4328849

loop_
_symmetry_equiv_pos_as_xyz
'x, y, z'
'-y, x-y, z'
'-x+y, -x, z'
'x+2/3, y+1/3, z+1/3'
'-y+2/3, x-y+1/3, z+1/3'
'-x+y+2/3, -x+1/3, z+1/3'
'x+1/3, y+2/3, z+2/3'
'-y+1/3, x-y+2/3, z+2/3'
'-x+y+1/3, -x+2/3, z+2/3'

loop_
_atom_site_label
_atom_site_type_symbol
_atom_site_fract_x
_atom_site_fract_y
_atom_site_fract_z
_atom_site_U_iso_or_equiv
_atom_site_adp_type
_atom_site_occupancy
_atom_site_symmetry_multiplicity
_atom_site_calc_flag
_atom_site_refinement_flags
Er1 Er 0.712386(7) 0.864854(7) 0.853313(12) 0.01436(5) Uani 1 1 d .
P1 P 0.65852(4) 0.80382(4) 1.07435(7) 0.0137(2) Uani 1 1 d .
P2 P 0.67445(4) 0.85977(4) 0.61588(7) 0.0148(2) Uani 1 1 d .
O1 O 0.68414(11) 0.83006(11) 0.98687(19) 0.0156(7) Uani 1 1 d .
O2 O 0.69209(12) 0.86357(11) 0.71206(19) 0.0153(6) Uani 1 1 d .
O11 O 0.79172(11) 0.92040(11) 0.94022(19) 0.0200(7) Uani 1 1 d .
O12 O 0.79585(12) 0.94025(12) 0.8006(2) 0.0230(7) Uani 1 1 d .
O13 O 0.86873(11) 0.98433(11) 0.8836(2) 0.0225(7) Uani 1 1 d .
O21 O 0.69709(13) 0.93822(12) 0.8839(2) 0.0231(7) Uani 1 1 d .
O22 O 0.62401(12) 0.85925(13) 0.8626(2) 0.0203(7) Uani 1 1 d .
O23 O 0.61587(14) 0.92954(14) 0.9001(3) 0.0416(10) Uani 1 1 d .
O31 O 0.68219(12) 0.76981(12) 0.8190(2) 0.0241(7) Uani 1 1 d .
O32 O 0.73999(15) 0.74273(14) 0.7825(2) 0.0405(10) Uani 1 1 d .
O33 O 0.76931(13) 0.82650(12) 0.8268(2) 0.0283(8) Uani 1 1 d .
N11 N 0.82116(14) 0.95003(14) 0.8753(3) 0.0186(8) Uani 1 1 d .
N21 N 0.64429(16) 0.90959(16) 0.8824(3) 0.0250(9) Uani 1 1 d .
N31 N 0.73091(16) 0.77801(15) 0.8087(3) 0.0251(9) Uani 1 1 d .
C1 C 0.58278(16) 0.75948(17) 1.0574(3) 0.0166(9) Uani 1 1 d .
C2 C 0.57317(17) 0.73102(18) 0.9661(3) 0.0237(10) Uani 1 1 d .
H2A H 0.5919 0.7097 0.9645 0.035 Uiso 1 1 calc R
H2B H 0.5876 0.7586 0.9191 0.035 Uiso 1 1 calc R
H2C H 0.5339 0.7067 0.9570 0.035 Uiso 1 1 calc R
C3 C 0.55325(17) 0.79254(19) 1.0520(3) 0.0258(11) Uani 1 1 d .
H3A H 0.5149 0.7682 1.0361 0.039 Uiso 1 1 calc R
H3B H 0.5707 0.8210 1.0068 0.039 Uiso 1 1 calc R
H3C H 0.5553 0.8094 1.1098 0.039 Uiso 1 1 calc R
C4 C 0.55533(17) 0.71591(19) 1.1304(3) 0.0260(11) Uani 1 1 d .
H4A H 0.5624 0.7338 1.1885 0.039 Uiso 1 1 calc R
H4B H 0.5702 0.6912 1.1293 0.039 Uiso 1 1 calc R
H4C H 0.5159 0.6950 1.1199 0.039 Uiso 1 1 calc R
C5 C 0.69060(17) 0.76251(17) 1.1085(3) 0.0181(9) Uani 1 1 d .
C6 C 0.66957(19) 0.71160(17) 1.0487(3) 0.0247(11) Uani 1 1 d .
H6A H 0.6910 0.6936 1.0599 0.037 Uiso 1 1 calc R
H6B H 0.6734 0.7226 0.9862 0.037 Uiso 1 1 calc R
H6C H 0.6310 0.6862 1.0620 0.037 Uiso 1 1 calc R
C7 C 0.75284(17) 0.79615(19) 1.0902(3) 0.0231(10) Uani 1 1 d .
H7A H 0.7689 0.7727 1.0977 0.035 Uiso 1 1 calc R
H7B H 0.7698 0.8267 1.1321 0.035 Uiso 1 1 calc R
H7C H 0.7591 0.8103 1.0294 0.035 Uiso 1 1 calc R
C8 C 0.68180(18) 0.74462(19) 1.2066(3) 0.0256(10) Uani 1 1 d .
H8A H 0.6426 0.7243 1.2196 0.038 Uiso 1 1 calc R
H8B H 0.6997 0.7770 1.2448 0.038 Uiso 1 1 calc R
H8C H 0.6975 0.7212 1.2178 0.038 Uiso 1 1 calc R
C9 C 0.67429(17) 0.85978(17) 1.1552(3) 0.0203(10) Uani 1 1 d .
C10 C 0.73457(18) 0.88896(19) 1.1831(3) 0.0308(12) Uani 1 1 d .
H10A H 0.7577 0.9016 1.1301 0.046 Uiso 1 1 calc R
H10B H 0.7420 0.8636 1.2162 0.046 Uiso 1 1 calc R
H10C H 0.7424 0.9203 1.2208 0.046 Uiso 1 1 calc R
C11 C 0.66639(19) 0.90380(18) 1.1070(3) 0.0256(11) Uani 1 1 d .
H11A H 0.6751 0.9341 1.1478 0.038 Uiso 1 1 calc R
H11B H 0.6284 0.8877 1.0873 0.038 Uiso 1 1 calc R
H11C H 0.6907 0.9174 1.0553 0.038 Uiso 1 1 calc R
C12 C 0.6388(2) 0.8405(2) 1.2398(3) 0.0323(12) Uani 1 1 d .
H12A H 0.6434 0.8122 1.2693 0.048 Uiso 1 1 calc R
H12B H 0.6003 0.8256 1.2237 0.048 Uiso 1 1 calc R
H12C H 0.6500 0.8716 1.2802 0.048 Uiso 1 1 calc R
C13 C 0.59837(17) 0.82046(18) 0.6123(3) 0.0214(10) Uani 1 1 d .
C14 C 0.57469(19) 0.8555(2) 0.6472(3) 0.0290(11) Uani 1 1 d .
H14A H 0.5846 0.8862 0.6066 0.043 Uiso 1 1 calc R
H14B H 0.5896 0.8695 0.7063 0.043 Uiso 1 1 calc R
H14C H 0.5348 0.8332 0.6507 0.043 Uiso 1 1 calc R
C15 C 0.57787(19) 0.77134(19) 0.6771(3) 0.0301(12) Uani 1 1 d .
H15A H 0.5939 0.7845 0.7359 0.045 Uiso 1 1 calc R
H15B H 0.5887 0.7456 0.6548 0.045 Uiso 1 1 calc R
H15C H 0.5380 0.7529 0.6815 0.045 Uiso 1 1 calc R
C16 C 0.5747(2) 0.7986(2) 0.5192(3) 0.0299(12) Uani 1 1 d .
H16A H 0.5349 0.7820 0.5208 0.045 Uiso 1 1 calc R
H16B H 0.5843 0.7712 0.5011 0.045 Uiso 1 1 calc R
H16C H 0.5899 0.8289 0.4765 0.045 Uiso 1 1 calc R
C17 C 0.70570(18) 0.82414(18) 0.5550(3) 0.0197(10) Uani 1 1 d .
C18 C 0.6746(2) 0.76286(19) 0.5815(3) 0.0297(12) Uani 1 1 d .
H18A H 0.6939 0.7449 0.5578 0.045 Uiso 1 1 calc R
H18B H 0.6376 0.7453 0.5570 0.045 Uiso 1 1 calc R
H18C H 0.6727 0.7596 0.6463 0.045 Uiso 1 1 calc R
C19 C 0.7041(2) 0.8281(2) 0.4537(3) 0.0305(12) Uani 1 1 d .
H19A H 0.7182 0.8061 0.4265 0.046 Uiso 1 1 calc R
H19B H 0.7268 0.8663 0.4354 0.046 Uiso 1 1 calc R
H19C H 0.6664 0.8144 0.4343 0.046 Uiso 1 1 calc R
C20 C 0.76469(18) 0.8475(2) 0.5865(3) 0.0253(11) Uani 1 1 d .
H20A H 0.7660 0.8504 0.6514 0.038 Uiso 1 1 calc R
H20B H 0.7875 0.8838 0.5605 0.038 Uiso 1 1 calc R
H20C H 0.7783 0.8233 0.5677 0.038 Uiso 1 1 calc R
C21 C 0.70192(18) 0.93114(17) 0.5745(3) 0.0227(10) Uani 1 1 d .
C22 C 0.67501(19) 0.93450(19) 0.4882(3) 0.0271(11) Uani 1 1 d .
H22A H 0.6931 0.9724 0.4676 0.041 Uiso 1 1 calc R
H22B H 0.6363 0.9216 0.4990 0.041 Uiso 1 1 calc R
H22C H 0.6785 0.9116 0.4428 0.041 Uiso 1 1 calc R
C23 C 0.76415(18) 0.95872(19) 0.5602(3) 0.0331(12) Uani 1 1 d .
H23A H 0.7717 0.9419 0.5093 0.050 Uiso 1 1 calc R
H23B H 0.7813 0.9541 0.6135 0.050 Uiso 1 1 calc R
H23C H 0.7790 0.9977 0.5487 0.050 Uiso 1 1 calc R
C24 C 0.6942(2) 0.96490(18) 0.6482(3) 0.0282(11) Uani 1 1 d .
H24A H 0.7091 1.0027 0.6281 0.042 Uiso 1 1 calc R
H24B H 0.7135 0.9644 0.7020 0.042 Uiso 1 1 calc R
H24C H 0.6553 0.9490 0.6613 0.042 Uiso 1 1 calc R
Er2 Er 1.0000 1.0000 0.386840(19) 0.01347(7) Uani 1 3 d S
P3 P 1.0000 1.0000 0.63375(12) 0.0137(4) Uani 1 3 d S
P4 P 1.0000 1.0000 0.14003(12) 0.0119(4) Uani 1 3 d S
O3 O 1.0000 1.0000 0.5321(3) 0.0150(12) Uani 1 3 d S
O4 O 1.0000 1.0000 0.2410(3) 0.0151(11) Uani 1 3 d S
O41 O 1.08214(12) 0.99442(13) 0.3818(2) 0.0226(7) Uani 1 1 d .
O42 O 0.91124(13) 0.99295(13) 0.3901(2) 0.0301(8) Uani 1 1 d .
O43 O 1.08447(15) 0.91847(15) 0.3822(3) 0.0473(10) Uani 1 1 d .
N41 N 1.05892(17) 0.94259(16) 0.3845(3) 0.0249(9) Uani 1 1 d .
C25 C 0.97478(18) 1.04654(18) 0.6709(3) 0.0181(9) Uani 1 1 d .
C26 C 1.0014(2) 1.09801(18) 0.6112(3) 0.0283(11) Uani 1 1 d .
H26A H 0.9905 1.0874 0.5493 0.042 Uiso 1 1 calc R
H26B H 1.0412 1.1158 0.6160 0.042 Uiso 1 1 calc R
H26C H 0.9893 1.1234 0.6304 0.042 Uiso 1 1 calc R
C27 C 0.91276(18) 1.0207(2) 0.6546(3) 0.0285(11) Uani 1 1 d .
H27A H 0.9017 1.0479 0.6660 0.043 Uiso 1 1 calc R
H27B H 0.8928 0.9895 0.6945 0.043 Uiso 1 1 calc R
H27C H 0.9044 1.0083 0.5928 0.043 Uiso 1 1 calc R
C28 C 1.05965(16) 0.99297(17) 0.1027(3) 0.0158(9) Uani 1 1 d .
C29 C 1.04678(19) 0.93388(18) 0.1199(3) 0.0260(11) Uani 1 1 d .
H29A H 1.0175 0.9089 0.0800 0.039 Uiso 1 1 calc R
H29B H 1.0351 0.9239 0.1817 0.039 Uiso 1 1 calc R
H29C H 1.0796 0.9313 0.1090 0.039 Uiso 1 1 calc R
C30 C 1.10987(18) 1.0298(2) 0.1615(3) 0.0252(11) Uani 1 1 d .
H30A H 1.1398 1.0231 0.1470 0.038 Uiso 1 1 calc R
H30B H 1.1000 1.0212 0.2242 0.038 Uiso 1 1 calc R
H30C H 1.1215 1.0682 0.1505 0.038 Uiso 1 1 calc R
C31 C 1.07461(17) 1.00666(18) 0.0044(3) 0.0198(10) Uani 1 1 d .
H31A H 1.0853 1.0449 -0.0065 0.030 Uiso 1 1 calc R
H31B H 1.0430 0.9829 -0.0326 0.030 Uiso 1 1 calc R
H31C H 1.1051 1.0009 -0.0105 0.030 Uiso 1 1 calc R
C61 C 0.98775(19) 1.06389(18) 0.7684(3) 0.0226(10) Uani 1 1 d .
H61A H 1.0274 1.0866 0.7760 0.034 Uiso 1 1 calc R
H61B H 0.9740 1.0314 0.8060 0.034 Uiso 1 1 calc R
H61C H 0.9702 1.0848 0.7856 0.034 Uiso 1 1 calc R

loop_
_atom_site_aniso_label
_atom_site_aniso_U_11
_atom_site_aniso_U_22
_atom_site_aniso_U_33
_atom_site_aniso_U_23
_atom_site_aniso_U_13
_atom_site_aniso_U_12
Er1 0.01449(10) 0.01435(10) 0.01234(9) 0.00113(8) -0.00059(8) 0.00577(8)
P1 0.0137(5) 0.0161(6) 0.0120(6) 0.0008(4) 0.0006(4) 0.0081(5)
P2 0.0141(6) 0.0159(6) 0.0128(6) -0.0003(4) -0.0022(4) 0.0063(5)
O1 0.0172(15) 0.0174(16) 0.0107(16) 0.0030(12) 0.0012(12) 0.0075(14)
O2 0.0171(16) 0.0188(16) 0.0121(17) 0.0011(12) -0.0025(13) 0.0106(13)
O11 0.0183(16) 0.0209(16) 0.0135(16) 0.0023(13) 0.0001(12) 0.0044(14)
O12 0.0205(17) 0.0261(18) 0.0141(17) 0.0005(13) -0.0022(13) 0.0055(14)
O13 0.0123(15) 0.0195(16) 0.0306(19) -0.0040(13) -0.0010(13) 0.0041(13)
O21 0.0249(18) 0.0190(17) 0.027(2) 0.0013(14) -0.0013(14) 0.0120(15)
O22 0.0210(17) 0.0202(17) 0.0208(18) -0.0002(13) -0.0014(14) 0.0111(14)
O23 0.040(2) 0.039(2) 0.063(3) -0.0068(19) -0.0072(19) 0.0333(19)
O31 0.0257(18) 0.0189(17) 0.0267(19) -0.0021(14) -0.0026(14) 0.0105(15)
O32 0.053(2) 0.032(2) 0.053(3) -0.0095(18) -0.0122(19) 0.034(2)
O33 0.0277(19) 0.0202(17) 0.038(2) -0.0036(15) -0.0045(16) 0.0129(16)
N11 0.017(2) 0.0172(19) 0.025(2) -0.0019(16) -0.0017(16) 0.0108(17)
N21 0.031(2) 0.031(2) 0.018(2) 0.0029(17) -0.0046(17) 0.019(2)
N31 0.033(2) 0.025(2) 0.023(2) -0.0017(17) -0.0087(18) 0.018(2)
C1 0.009(2) 0.021(2) 0.017(2) 0.0050(18) 0.0032(17) 0.0054(18)
C2 0.016(2) 0.019(2) 0.030(3) -0.001(2) -0.008(2) 0.0040(19)
C3 0.016(2) 0.036(3) 0.026(3) 0.004(2) 0.0025(19) 0.014(2)
C4 0.013(2) 0.033(3) 0.027(3) 0.011(2) 0.0054(19) 0.008(2)
C5 0.019(2) 0.020(2) 0.017(2) 0.0029(18) -0.0004(18) 0.011(2)
C6 0.026(3) 0.019(2) 0.032(3) 0.000(2) 0.000(2) 0.013(2)
C7 0.018(2) 0.028(3) 0.030(3) 0.002(2) 0.001(2) 0.016(2)
C8 0.028(3) 0.032(3) 0.022(3) 0.008(2) -0.003(2) 0.018(2)
C9 0.021(2) 0.021(2) 0.021(3) -0.0070(19) -0.0031(19) 0.013(2)
C10 0.029(3) 0.026(3) 0.036(3) -0.014(2) -0.015(2) 0.013(2)
C11 0.029(3) 0.021(3) 0.030(3) -0.010(2) -0.007(2) 0.016(2)
C12 0.046(3) 0.045(3) 0.018(3) -0.009(2) -0.001(2) 0.032(3)
C13 0.015(2) 0.025(2) 0.020(2) -0.0030(19) -0.0064(18) 0.006(2)
C14 0.021(3) 0.036(3) 0.031(3) 0.000(2) -0.001(2) 0.016(2)
C15 0.021(3) 0.026(3) 0.031(3) 0.007(2) -0.001(2) 0.003(2)
C16 0.024(3) 0.032(3) 0.027(3) -0.007(2) -0.009(2) 0.010(2)
C17 0.024(2) 0.025(2) 0.015(2) -0.0066(18) -0.0043(18) 0.016(2)
C18 0.037(3) 0.028(3) 0.030(3) -0.006(2) -0.004(2) 0.021(2)
C19 0.035(3) 0.042(3) 0.021(3) -0.006(2) 0.002(2) 0.024(3)
C20 0.024(3) 0.039(3) 0.020(3) -0.007(2) -0.004(2) 0.020(2)
C21 0.028(3) 0.015(2) 0.018(2) 0.0040(18) -0.0011(19) 0.005(2)
C22 0.032(3) 0.028(3) 0.019(3) 0.002(2) -0.003(2) 0.014(2)
C23 0.022(3) 0.025(3) 0.032(3) 0.006(2) 0.003(2) -0.004(2)
C24 0.037(3) 0.016(2) 0.029(3) -0.001(2) -0.008(2) 0.011(2)
Er2 0.01552(11) 0.01552(11) 0.00938(16) 0.000 0.000 0.00776(5)
P3 0.0159(6) 0.0159(6) 0.0092(9) 0.000 0.000 0.0080(3)
P4 0.0137(6) 0.0137(6) 0.0084(9) 0.000 0.000 0.0069(3)
O3 0.0159(17) 0.0159(17) 0.013(3) 0.000 0.000 0.0079(9)
O4 0.0197(17) 0.0197(17) 0.006(3) 0.000 0.000 0.0098(8)
O41 0.0198(17) 0.0197(18) 0.027(2) 0.0009(14) 0.0002(14) 0.0086(15)
O42 0.0201(17) 0.027(2) 0.046(2) 0.0000(16) 0.0036(16) 0.0136(16)
O43 0.056(3) 0.050(2) 0.062(3) -0.001(2) -0.006(2) 0.046(2)
N41 0.034(2) 0.031(2) 0.020(2) -0.0018(18) -0.0032(18) 0.025(2)
C25 0.023(2) 0.024(2) 0.011(2) -0.0016(18) -0.0011(18) 0.016(2)
C26 0.045(3) 0.022(3) 0.025(3) 0.008(2) 0.005(2) 0.022(2)
C27 0.033(3) 0.044(3) 0.018(3) 0.001(2) 0.001(2) 0.026(3)
C28 0.017(2) 0.023(2) 0.010(2) 0.0006(17) 0.0013(17) 0.0123(19)
C29 0.036(3) 0.028(3) 0.025(3) 0.005(2) 0.003(2) 0.024(2)
C30 0.021(2) 0.041(3) 0.017(2) 0.005(2) 0.0018(19) 0.018(2)
C31 0.017(2) 0.028(2) 0.012(2) -0.0013(18) 0.0055(17) 0.010(2)
C61 0.031(3) 0.024(2) 0.016(2) -0.0065(19) 0.003(2) 0.016(2)

loop_
_atom_type_symbol
_atom_type_description
_atom_type_scat_dispersion_real
_atom_type_scat_dispersion_imag
_atom_type_scat_source
C C 0.0033 0.0016 'International Tables Vol C Tables 4.2.6.8 and 6.1.1.4'
H H 0.0000 0.0000 'International Tables Vol C Tables 4.2.6.8 and 6.1.1.4'
N N 0.0061 0.0033 'International Tables Vol C Tables 4.2.6.8 and 6.1.1.4'
O O 0.0106 0.0060 'International Tables Vol C Tables 4.2.6.8 and 6.1.1.4'
P P 0.1023 0.0942 'International Tables Vol C Tables 4.2.6.8 and 6.1.1.4'
Er Er -0.2586 4.9576 'International Tables Vol C Tables 4.2.6.8 and 6.1.1.4'

loop_
_geom_angle_atom_site_label_1
_geom_angle_atom_site_label_2
_geom_angle_atom_site_label_3
_geom_angle
_geom_angle_site_symmetry_1
_geom_angle_site_symmetry_3
O2 Er1 O1 147.29(10) . .
O2 Er1 O21 92.40(10) . .
O1 Er1 O21 91.71(11) . .
O2 Er1 O33 93.49(11) . .
O1 Er1 O33 97.24(11) . .
O21 Er1 O33 153.28(11) . .
O2 Er1 O11 133.91(10) . .
O1 Er1 O11 78.76(10) . .
O21 Er1 O11 80.79(11) . .
O33 Er1 O11 76.38(11) . .
O2 Er1 O12 80.02(10) . .
O1 Er1 O12 132.57(11) . .
O21 Er1 O12 79.30(11) . .
O33 Er1 O12 76.10(11) . .
O11 Er1 O12 53.89(10) . .
O2 Er1 O22 78.64(10) . .
O1 Er1 O22 77.70(10) . .
O21 Er1 O22 54.03(11) . .
O33 Er1 O22 152.62(10) . .
O11 Er1 O22 127.58(10) . .
O12 Er1 O22 127.05(10) . .
O2 Er1 O31 80.31(10) . .
O1 Er1 O31 81.50(11) . .
O21 Er1 O31 153.17(11) . .
O33 Er1 O31 53.52(10) . .
O11 Er1 O31 122.61(10) . .
O12 Er1 O31 123.99(10) . .
O22 Er1 O31 99.14(10) . .
O2 Er1 N21 85.78(11) . .
O1 Er1 N21 83.23(11) . .
O21 Er1 N21 27.19(10) . .
O33 Er1 N21 179.21(12) . .
O11 Er1 N21 104.36(11) . .
O12 Er1 N21 104.06(11) . .
O22 Er1 N21 26.87(10) . .
O31 Er1 N21 125.99(11) . .
O2 Er1 N11 106.95(11) . .
O1 Er1 N11 105.72(11) . .
O21 Er1 N11 80.09(10) . .
O33 Er1 N11 73.25(10) . .
O11 Er1 N11 26.96(10) . .
O12 Er1 N11 26.99(10) . .
O22 Er1 N11 134.12(10) . .
O31 Er1 N11 126.74(10) . .
N21 Er1 N11 107.25(11) . .
O2 Er1 N31 85.21(11) . .
O1 Er1 N31 90.69(11) . .
O21 Er1 N31 177.51(11) . .
O33 Er1 N31 26.68(10) . .
O11 Er1 N31 100.37(10) . .
O12 Er1 N31 99.57(11) . .
O22 Er1 N31 125.94(11) . .
O31 Er1 N31 26.91(10) . .
N21 Er1 N31 152.80(12) . .
N11 Er1 N31 99.93(11) . .
O1 P1 C9 107.49(19) . .
O1 P1 C5 106.44(18) . .
C9 P1 C5 111.4(2) . .
O1 P1 C1 108.46(18) . .
C9 P1 C1 111.32(19) . .
C5 P1 C1 111.49(19) . .
O2 P2 C13 108.06(19) . .
O2 P2 C21 107.28(18) . .
C13 P2 C21 111.5(2) . .
O2 P2 C17 106.11(18) . .
C13 P2 C17 112.2(2) . .
C21 P2 C17 111.3(2) . .
P1 O1 Er1 173.67(18) . .
P2 O2 Er1 176.4(2) . .
N11 O11 Er1 95.8(2) . .
N11 O12 Er1 95.5(2) . .
N21 O21 Er1 96.2(2) . .
N21 O22 Er1 93.8(2) . .
N31 O31 Er1 94.2(2) . .
N31 O33 Er1 96.8(2) . .
O13 N11 O11 122.8(4) . .
O13 N11 O12 122.6(4) . .
O11 N11 O12 114.5(3) . .
O13 N11 Er1 176.2(3) . .
O11 N11 Er1 57.23(19) . .
O12 N11 Er1 57.48(19) . .
O23 N21 O22 122.3(4) . .
O23 N21 O21 121.8(4) . .
O22 N21 O21 115.9(4) . .
O23 N21 Er1 176.2(3) . .
O22 N21 Er1 59.3(2) . .
O21 N21 Er1 56.6(2) . .
O32 N31 O33 122.3(4) . .
O32 N31 O31 122.6(4) . .
O33 N31 O31 115.1(3) . .
O32 N31 Er1 174.5(3) . .
O33 N31 Er1 56.5(2) . .
O31 N31 Er1 58.9(2) . .
C3 C1 C4 108.3(3) . .
C3 C1 C2 105.2(3) . .
C4 C1 C2 109.3(4) . .
C3 C1 P1 112.7(3) . .
C4 C1 P1 112.8(3) . .
C2 C1 P1 108.2(3) . .
C1 C2 H2A 109.5 . .
C1 C2 H2B 109.5 . .
H2A C2 H2B 109.5 . .
C1 C2 H2C 109.5 . .
H2A C2 H2C 109.5 . .
H2B C2 H2C 109.5 . .
C1 C3 H3A 109.5 . .
C1 C3 H3B 109.5 . .
H3A C3 H3B 109.5 . .
C1 C3 H3C 109.5 . .
H3A C3 H3C 109.5 . .
H3B C3 H3C 109.5 . .
C1 C4 H4A 109.5 . .
C1 C4 H4B 109.5 . .
H4A C4 H4B 109.5 . .
C1 C4 H4C 109.5 . .
H4A C4 H4C 109.5 . .
H4B C4 H4C 109.5 . .
C6 C5 C8 109.2(4) . .
C6 C5 C7 105.0(4) . .
C8 C5 C7 108.6(3) . .
C6 C5 P1 109.9(3) . .
C8 C5 P1 114.7(3) . .
C7 C5 P1 108.9(3) . .
C5 C6 H6A 109.5 . .
C5 C6 H6B 109.5 . .
H6A C6 H6B 109.5 . .
C5 C6 H6C 109.5 . .
H6A C6 H6C 109.5 . .
H6B C6 H6C 109.5 . .
C5 C7 H7A 109.5 . .
C5 C7 H7B 109.5 . .
H7A C7 H7B 109.5 . .
C5 C7 H7C 109.5 . .
H7A C7 H7C 109.5 . .
H7B C7 H7C 109.5 . .
C5 C8 H8A 109.5 . .
C5 C8 H8B 109.5 . .
H8A C8 H8B 109.5 . .
C5 C8 H8C 109.5 . .
H8A C8 H8C 109.5 . .
H8B C8 H8C 109.5 . .
C10 C9 C12 108.4(4) . .
C10 C9 C11 105.3(4) . .
C12 C9 C11 109.9(4) . .
C10 C9 P1 111.4(3) . .
C12 C9 P1 113.7(3) . .
C11 C9 P1 107.8(3) . .
C9 C10 H10A 109.5 . .
C9 C10 H10B 109.5 . .
H10A C10 H10B 109.5 . .
C9 C10 H10C 109.5 . .
H10A C10 H10C 109.5 . .
H10B C10 H10C 109.5 . .
C9 C11 H11A 109.5 . .
C9 C11 H11B 109.5 . .
H11A C11 H11B 109.5 . .
C9 C11 H11C 109.5 . .
H11A C11 H11C 109.5 . .
H11B C11 H11C 109.5 . .
C9 C12 H12A 109.5 . .
C9 C12 H12B 109.5 . .
H12A C12 H12B 109.5 . .
C9 C12 H12C 109.5 . .
H12A C12 H12C 109.5 . .
H12B C12 H12C 109.5 . .
C14 C13 C16 109.0(4) . .
C14 C13 C15 105.9(4) . .
C16 C13 C15 108.6(4) . .
C14 C13 P2 110.5(3) . .
C16 C13 P2 113.9(3) . .
C15 C13 P2 108.6(3) . .
C13 C14 H14A 109.5 . .
C13 C14 H14B 109.5 . .
H14A C14 H14B 109.5 . .
C13 C14 H14C 109.5 . .
H14A C14 H14C 109.5 . .
H14B C14 H14C 109.5 . .
C13 C15 H15A 109.5 . .
C13 C15 H15B 109.5 . .
H15A C15 H15B 109.5 . .
C13 C15 H15C 109.5 . .
H15A C15 H15C 109.5 . .
H15B C15 H15C 109.5 . .
C13 C16 H16A 109.5 . .
C13 C16 H16B 109.5 . .
H16A C16 H16B 109.5 . .
C13 C16 H16C 109.5 . .
H16A C16 H16C 109.5 . .
H16B C16 H16C 109.5 . .
C20 C17 C19 110.0(4) . .
C20 C17 C18 106.8(4) . .
C19 C17 C18 108.4(4) . .
C20 C17 P2 108.7(3) . .
C19 C17 P2 114.1(3) . .
C18 C17 P2 108.5(3) . .
C17 C18 H18A 109.5 . .
C17 C18 H18B 109.5 . .
H18A C18 H18B 109.5 . .
C17 C18 H18C 109.5 . .
H18A C18 H18C 109.5 . .
H18B C18 H18C 109.5 . .
C17 C19 H19A 109.5 . .
C17 C19 H19B 109.5 . .
H19A C19 H19B 109.5 . .
C17 C19 H19C 109.5 . .
H19A C19 H19C 109.5 . .
H19B C19 H19C 109.5 . .
C17 C20 H20A 109.5 . .
C17 C20 H20B 109.5 . .
H20A C20 H20B 109.5 . .
C17 C20 H20C 109.5 . .
H20A C20 H20C 109.5 . .
H20B C20 H20C 109.5 . .
C22 C21 C23 109.1(4) . .
C22 C21 C24 110.0(4) . .
C23 C21 C24 105.3(4) . .
C22 C21 P2 113.5(3) . .
C23 C21 P2 110.2(3) . .
C24 C21 P2 108.4(3) . .
C21 C22 H22A 109.5 . .
C21 C22 H22B 109.5 . .
H22A C22 H22B 109.5 . .
C21 C22 H22C 109.5 . .
H22A C22 H22C 109.5 . .
H22B C22 H22C 109.5 . .
C21 C23 H23A 109.5 . .
C21 C23 H23B 109.5 . .
H23A C23 H23B 109.5 . .
C21 C23 H23C 109.5 . .
H23A C23 H23C 109.5 . .
H23B C23 H23C 109.5 . .
C21 C24 H24A 109.5 . .
C21 C24 H24B 109.5 . .
H24A C24 H24B 109.5 . .
C21 C24 H24C 109.5 . .
H24A C24 H24C 109.5 . .
H24B C24 H24C 109.5 . .
O3 Er2 O4 180.000(3) . .
O3 Er2 O41 91.82(8) . 3_675
O4 Er2 O41 88.18(8) . 3_675
O3 Er2 O41 91.82(8) . 2_765
O4 Er2 O41 88.18(8) . 2_765
O41 Er2 O41 119.900(10) 3_675 2_765
O3 Er2 O41 91.82(8) . .
O4 Er2 O41 88.18(8) . .
O41 Er2 O41 119.900(9) 3_675 .
O41 Er2 O41 119.900(11) 2_765 .
O3 Er2 O42 88.83(9) . 3_675
O4 Er2 O42 91.17(9) . 3_675
O41 Er2 O42 172.62(11) 3_675 3_675
O41 Er2 O42 52.72(11) 2_765 3_675
O41 Er2 O42 67.41(11) . 3_675
O3 Er2 O42 88.83(9) . .
O4 Er2 O42 91.17(9) . .
O41 Er2 O42 52.72(11) 3_675 .
O41 Er2 O42 67.41(11) 2_765 .
O41 Er2 O42 172.62(11) . .
O42 Er2 O42 119.959(6) 3_675 .
O3 Er2 O42 88.83(9) . 2_765
O4 Er2 O42 91.17(9) . 2_765
O41 Er2 O42 67.41(11) 3_675 2_765
O41 Er2 O42 172.62(11) 2_765 2_765
O41 Er2 O42 52.72(11) . 2_765
O42 Er2 O42 119.959(8) 3_675 2_765
O42 Er2 O42 119.959(8) . 2_765
O3 Er2 N41 90.70(8) . 3_675
O4 Er2 N41 89.30(8) . 3_675
O41 Er2 N41 26.33(10) 3_675 3_675
O41 Er2 N41 93.66(10) 2_765 3_675
O41 Er2 N41 146.23(10) . 3_675
O42 Er2 N41 146.33(10) 3_675 3_675
O42 Er2 N41 26.40(10) . 3_675
O42 Er2 N41 93.68(11) 2_765 3_675
O3 Er2 N41 90.70(8) . 2_765
O4 Er2 N41 89.30(8) . 2_765
O41 Er2 N41 146.23(10) 3_675 2_765
O41 Er2 N41 26.33(10) 2_765 2_765
O41 Er2 N41 93.66(10) . 2_765
O42 Er2 N41 26.40(10) 3_675 2_765
O42 Er2 N41 93.68(10) . 2_765
O42 Er2 N41 146.33(11) 2_765 2_765
N41 Er2 N41 119.985(4) 3_675 2_765
O3 Er2 N41 90.70(8) . .
O4 Er2 N41 89.30(8) . .
O41 Er2 N41 93.66(10) 3_675 .
O41 Er2 N41 146.23(10) 2_765 .
O41 Er2 N41 26.33(10) . .
O42 Er2 N41 93.68(11) 3_675 .
O42 Er2 N41 146.33(11) . .
O42 Er2 N41 26.40(10) 2_765 .
N41 Er2 N41 119.985(4) 3_675 .
N41 Er2 N41 119.985(5) 2_765 .
O3 P3 C25 107.41(14) . 3_675
O3 P3 C25 107.41(14) . 2_765
C25 P3 C25 111.45(13) 3_675 2_765
O3 P3 C25 107.41(14) . .
C25 P3 C25 111.45(13) 3_675 .
C25 P3 C25 111.45(13) 2_765 .
O4 P4 C28 107.39(14) . 3_675
O4 P4 C28 107.39(14) . .
C28 P4 C28 111.47(13) 3_675 .
O4 P4 C28 107.39(14) . 2_765
C28 P4 C28 111.47(13) 3_675 2_765
C28 P4 C28 111.47(13) . 2_765
P3 O3 Er2 180.000(1) . .
P4 O4 Er2 180.0 . .
N41 O41 Er2 96.6(2) . .
N41 O42 Er2 96.1(2) 3_675 .
O43 N41 O41 122.4(4) . .
O43 N41 O42 123.1(4) . 2_765
O41 N41 O42 114.5(3) . 2_765
O43 N41 Er2 178.9(3) . .
O41 N41 Er2 57.0(2) . .
O42 N41 Er2 57.5(2) 2_765 .
C61 C25 C27 109.7(4) . .
C61 C25 C26 109.2(4) . .
C27 C25 C26 104.8(4) . .
C61 C25 P3 113.4(3) . .
C27 C25 P3 111.2(3) . .
C26 C25 P3 108.1(3) . .
C25 C26 H26A 109.5 . .
C25 C26 H26B 109.5 . .
H26A C26 H26B 109.5 . .
C25 C26 H26C 109.5 . .
H26A C26 H26C 109.5 . .
H26B C26 H26C 109.5 . .
C25 C27 H27A 109.5 . .
C25 C27 H27B 109.5 . .
H27A C27 H27B 109.5 . .
C25 C27 H27C 109.5 . .
H27A C27 H27C 109.5 . .
H27B C27 H27C 109.5 . .
C31 C28 C29 108.7(3) . .
C31 C28 C30 109.7(3) . .
C29 C28 C30 105.7(3) . .
C31 C28 P4 114.2(3) . .
C29 C28 P4 109.0(3) . .
C30 C28 P4 109.1(3) . .
C28 C29 H29A 109.5 . .
C28 C29 H29B 109.5 . .
H29A C29 H29B 109.5 . .
C28 C29 H29C 109.5 . .
H29A C29 H29C 109.5 . .
H29B C29 H29C 109.5 . .
C28 C30 H30A 109.5 . .
C28 C30 H30B 109.5 . .
H30A C30 H30B 109.5 . .
C28 C30 H30C 109.5 . .
H30A C30 H30C 109.5 . .
H30B C30 H30C 109.5 . .
C28 C31 H31A 109.5 . .
C28 C31 H31B 109.5 . .
H31A C31 H31B 109.5 . .
C28 C31 H31C 109.5 . .
H31A C31 H31C 109.5 . .
H31B C31 H31C 109.5 . .
C25 C61 H61A 109.5 . .
C25 C61 H61B 109.5 . .
H61A C61 H61B 109.5 . .
C25 C61 H61C 109.5 . .
H61A C61 H61C 109.5 . .
H61B C61 H61C 109.5 . .

loop_
_geom_bond_atom_site_label_1
_geom_bond_atom_site_label_2
_geom_bond_distance
_geom_bond_site_symmetry_2
Er1 O2 2.199(3) .
Er1 O1 2.206(3) .
Er1 O21 2.367(3) .
Er1 O33 2.382(3) .
Er1 O11 2.385(3) .
Er1 O12 2.391(3) .
Er1 O22 2.428(3) .
Er1 O31 2.434(3) .
Er1 N21 2.817(4) .
Er1 N11 2.822(4) .
Er1 N31 2.836(4) .
P1 O1 1.508(3) .
P1 C9 1.866(4) .
P1 C5 1.874(4) .
P1 C1 1.881(4) .
P2 O2 1.518(3) .
P2 C13 1.864(4) .
P2 C21 1.870(4) .
P2 C17 1.878(4) .
O11 N11 1.286(4) .
O12 N11 1.287(4) .
O13 N11 1.209(4) .
O21 N21 1.295(5) .
O22 N21 1.276(5) .
O23 N21 1.220(5) .
O31 N31 1.287(5) .
O32 N31 1.214(4) .
O33 N31 1.283(4) .
C1 C3 1.536(6) .
C1 C4 1.540(6) .
C1 C2 1.547(6) .
C2 H2A 0.9800 .
C2 H2B 0.9800 .
C2 H2C 0.9800 .
C3 H3A 0.9800 .
C3 H3B 0.9800 .
C3 H3C 0.9800 .
C4 H4A 0.9800 .
C4 H4B 0.9800 .
C4 H4C 0.9800 .
C5 C6 1.543(6) .
C5 C8 1.542(6) .
C5 C7 1.550(6) .
C6 H6A 0.9800 .
C6 H6B 0.9800 .
C6 H6C 0.9800 .
C7 H7A 0.9800 .
C7 H7B 0.9800 .
C7 H7C 0.9800 .
C8 H8A 0.9800 .
C8 H8B 0.9800 .
C8 H8C 0.9800 .
C9 C10 1.535(6) .
C9 C12 1.543(6) .
C9 C11 1.551(6) .
C10 H10A 0.9800 .
C10 H10B 0.9800 .
C10 H10C 0.9800 .
C11 H11A 0.9800 .
C11 H11B 0.9800 .
C11 H11C 0.9800 .
C12 H12A 0.9800 .
C12 H12B 0.9800 .
C12 H12C 0.9800 .
C13 C14 1.540(6) .
C13 C16 1.544(6) .
C13 C15 1.553(6) .
C14 H14A 0.9800 .
C14 H14B 0.9800 .
C14 H14C 0.9800 .
C15 H15A 0.9800 .
C15 H15B 0.9800 .
C15 H15C 0.9800 .
C16 H16A 0.9800 .
C16 H16B 0.9800 .
C16 H16C 0.9800 .
C17 C20 1.530(6) .
C17 C19 1.533(6) .
C17 C18 1.553(6) .
C18 H18A 0.9800 .
C18 H18B 0.9800 .
C18 H18C 0.9800 .
C19 H19A 0.9800 .
C19 H19B 0.9800 .
C19 H19C 0.9800 .
C20 H20A 0.9800 .
C20 H20B 0.9800 .
C20 H20C 0.9800 .
C21 C22 1.533(6) .
C21 C23 1.542(6) .
C21 C24 1.549(6) .
C22 H22A 0.9800 .
C22 H22B 0.9800 .
C22 H22C 0.9800 .
C23 H23A 0.9800 .
C23 H23B 0.9800 .
C23 H23C 0.9800 .
C24 H24A 0.9800 .
C24 H24B 0.9800 .
C24 H24C 0.9800 .
Er2 O3 2.187(5) .
Er2 O4 2.196(5) .
Er2 O41 2.407(3) 3_675
Er2 O41 2.407(3) 2_765
Er2 O41 2.407(3) .
Er2 O42 2.417(3) 3_675
Er2 O42 2.417(3) .
Er2 O42 2.417(3) 2_765
Er2 N41 2.849(4) 3_675
Er2 N41 2.849(4) 2_765
Er2 N41 2.849(4) .
P3 O3 1.531(6) .
P3 C25 1.869(4) 3_675
P3 C25 1.869(4) 2_765
P3 C25 1.869(4) .
P4 O4 1.521(5) .
P4 C28 1.881(4) 3_675
P4 C28 1.881(4) .
P4 C28 1.881(4) 2_765
O41 N41 1.272(5) .
O42 N41 1.274(5) 3_675
O43 N41 1.217(4) .
N41 O42 1.274(5) 2_765
C25 C61 1.534(6) .
C25 C27 1.546(6) .
C25 C26 1.549(6) .
C26 H26A 0.9800 .
C26 H26B 0.9800 .
C26 H26C 0.9800 .
C27 H27A 0.9800 .
C27 H27B 0.9800 .
C27 H27C 0.9800 .
C28 C31 1.536(6) .
C28 C29 1.544(6) .
C28 C30 1.551(6) .
C29 H29A 0.9800 .
C29 H29B 0.9800 .
C29 H29C 0.9800 .
C30 H30A 0.9800 .
C30 H30B 0.9800 .
C30 H30C 0.9800 .
C31 H31A 0.9800 .
C31 H31B 0.9800 .
C31 H31C 0.9800 .
C61 H61A 0.9800 .
C61 H61B 0.9800 .
C61 H61C 0.9800 .
